data_8103887
loop_
_publ_author_name
'Haines, J.'
'Cambon, O.'
'Hull, S.'

_publ_section_title
;
 Neutron diffraction study of quartz-type Fe P O4: high-temperature
 behavior and alpha-beta phase transition
;
_journal_name_full 'Zeitschrift fuer Kristallographie (149,1979-)'
_journal_page_first 193
_journal_page_last 200
_journal_volume 218
_journal_year 2003
_chemical_formula_sum 'Fe O4 P'
_chemical_name_systematic 'Fe (P O4)'
_space_group_IT_number 152
_symmetry_space_group_name_Hall 'P 31 2"'
_symmetry_space_group_name_H-M 'P 31 2 1'
_cell_angle_alpha 90
_cell_angle_beta 90
_cell_angle_gamma 120
_cell_formula_units_Z 3
_cell_length_a 5.13461
_cell_length_b 5.13461
_cell_length_c 11.3465
_cell_volume 259.064
_citation_journal_id_ASTM ZEKRDZ
_cod_data_source_file Haines_ZEKRDZ_2003_789.cif
_cod_data_source_block Fe1O4P1
_cod_original_cell_volume 259.0643
_cod_original_formula_sum 'Fe1 O4 P1'
_cod_database_code 8103887

loop_
_symmetry_equiv_pos_as_xyz
x,y,z
-y,x-y,z+1/3
-x+y,-x,z+2/3
y,x,-z
-x,-x+y,-z+1/3
x-y,-y,-z+2/3

loop_
_atom_site_label
_atom_site_type_symbol
_atom_site_fract_x
_atom_site_fract_y
_atom_site_fract_z
_atom_site_occupancy
_atom_site_U_iso_or_equiv
Fe1 Fe+3 0.4803 0 0.33333 1 0.0
O2 O-2 0.4076 0.2235 0.8964 1 0.0
O1 O-2 0.426 0.2867 0.4043 1 0.0
P1 P+5 0.4729 0 0.83333 1 0.0
